data_4349080
loop_
_publ_author_name
'Barman, Suman K.'
'Lloret, Francesc'
'Mukherjee, Rabindranath'

_publ_section_title
;
 A Bioinspired Dinickel(II) Hydrolase: Solvent Vapor-Induced Hydrolysis of
 Carboxyesters under Ambient Conditions.
;
_journal_issue 24
_journal_name_full 'Inorganic chemistry'
_journal_page_first 12696
_journal_page_last 12706
_journal_paper_doi 10.1021/acs.inorgchem.6b01895
_journal_volume 55
_journal_year 2016
_chemical_formula_moiety 'C33 H50 Br2 Cl N4 Ni2 O11'
_chemical_formula_sum 'C33 H50 Br2 Cl N4 Ni2 O11'
_chemical_formula_weight 991.46
_space_group_crystal_system monoclinic
_space_group_IT_number 14
_space_group_name_Hall '-P 2ybc'
_space_group_name_H-M_alt 'P 1 21/c 1'
_atom_sites_solution_hydrogens mixed
_audit_creation_method SHELXL-2016/4
_cell_angle_alpha 90.000(5)
_cell_angle_beta 115.556(5)
_cell_angle_gamma 90.000(5)
_cell_formula_units_Z 4
_cell_length_a 13.729(5)
_cell_length_b 22.176(5)
_cell_length_c 14.273(5)
_cell_measurement_reflns_used 7299
_cell_measurement_temperature 100(2)
_cell_measurement_theta_max 24.499
_cell_measurement_theta_min 2.424
_cell_volume 3920(2)
_computing_cell_refinement 'Bruker SMART'
_computing_data_collection 'Bruker SMART APEX'
_computing_data_reduction 'Bruker SAINT PLUS'
_computing_molecular_graphics 'Ortep-3 for Windows (Farrugia, 1997)'
_computing_publication_material 'WinGX publication routines (Farrugia, 1999)'
_computing_structure_refinement 'SHELXL-2016/4 (Sheldrick, 2016)'
_computing_structure_solution 'SIR97(Altomare, et. al. 1999)'
_diffrn_ambient_temperature 100(2)
_diffrn_measured_fraction_theta_full 0.999
_diffrn_measured_fraction_theta_max 0.999
_diffrn_measurement_device_type 'CCD area detector'
_diffrn_measurement_method 'phi and omega scans'
_diffrn_radiation_type MoK\a
_diffrn_radiation_wavelength 0.71073
_diffrn_reflns_av_R_equivalents 0.0313
_diffrn_reflns_av_unetI/netI 0.0288
_diffrn_reflns_Laue_measured_fraction_full 0.999
_diffrn_reflns_Laue_measured_fraction_max 0.999
_diffrn_reflns_limit_h_max 16
_diffrn_reflns_limit_h_min -16
_diffrn_reflns_limit_k_max 26
_diffrn_reflns_limit_k_min -26
_diffrn_reflns_limit_l_max 11
_diffrn_reflns_limit_l_min -17
_diffrn_reflns_number 27799
_diffrn_reflns_point_group_measured_fraction_full 0.999
_diffrn_reflns_point_group_measured_fraction_max 0.999
_diffrn_reflns_theta_full 25.242
_diffrn_reflns_theta_max 25.499
_diffrn_reflns_theta_min 2.424
_diffrn_source 'fine-focus sealed tube'
_exptl_absorpt_coefficient_mu 3.129
_exptl_absorpt_correction_T_max 0.731
_exptl_absorpt_correction_T_min 0.694
_exptl_absorpt_correction_type empirical
_exptl_absorpt_process_details SADABS
_exptl_crystal_colour green
_exptl_crystal_density_diffrn 1.680
_exptl_crystal_density_method 'not measured'
_exptl_crystal_description block
_exptl_crystal_F_000 2028
_exptl_crystal_size_max 0.2
_exptl_crystal_size_mid 0.1
_exptl_crystal_size_min 0.1
_refine_diff_density_max 2.180
_refine_diff_density_min -2.274
_refine_diff_density_rms 0.097
_refine_ls_extinction_method none
_refine_ls_goodness_of_fit_ref 1.037
_refine_ls_hydrogen_treatment mixed
_refine_ls_matrix_type full
_refine_ls_number_parameters 505
_refine_ls_number_reflns 7299
_refine_ls_number_restraints 6
_refine_ls_restrained_S_all 1.037
_refine_ls_R_factor_all 0.0478
_refine_ls_R_factor_gt 0.0403
_refine_ls_shift/su_max 0.001
_refine_ls_shift/su_mean 0.000
_refine_ls_structure_factor_coef Fsqd
_refine_ls_weighting_details 'w=1/[\s^2^(Fo^2^)+(0.0382P)^2^+13.7662P] where P=(Fo^2^+2Fc^2^)/3'
_refine_ls_weighting_scheme calc
_refine_ls_wR_factor_gt 0.0950
_refine_ls_wR_factor_ref 0.0996
_reflns_Friedel_coverage 0.000
_reflns_number_gt 6358
_reflns_number_total 7299
_reflns_threshold_expression 'I > 2\s(I)'
_cod_data_source_file ic6b01895_si_002.cif
_cod_data_source_block shelx
_cod_original_sg_symbol_H-M 'P 21/c'
_cod_database_code 4349080
_shelx_shelxl_version_number 2016/4
_shelx_space_group_comment
;
The symmetry employed for this shelxl refinement is uniquely defined
by the following loop, which should always be used as a source of
symmetry information in preference to the above space-group names.
They are only intended as comments.
;

loop_
_space_group_symop_operation_xyz
'x, y, z'
'-x, y+1/2, -z+1/2'
'-x, -y, -z'
'x, -y-1/2, z-1/2'

loop_
_atom_site_label
_atom_site_type_symbol
_atom_site_fract_x
_atom_site_fract_y
_atom_site_fract_z
_atom_site_U_iso_or_equiv
_atom_site_adp_type
_atom_site_occupancy
_atom_site_site_symmetry_order
_atom_site_calc_flag
_atom_site_refinement_flags_posn
_atom_site_refinement_flags_adp
BR2 Br 0.21379(4) 0.48194(2) 0.25888(4) 0.03381(12) Uani 1 1 d . .
BR1 Br 0.20677(4) -0.21718(2) 0.45870(4) 0.04407(14) Uani 1 1 d . .
NI2 Ni 0.29256(3) 0.17084(2) 0.46861(3) 0.01474(11) Uani 1 1 d . .
NI1 Ni 0.11819(4) 0.09484(2) 0.23472(3) 0.01524(11) Uani 1 1 d . .
CL05 Cl 0.32253(8) -0.12447(5) 0.04934(8) 0.0329(2) Uani 1 1 d . .
O4 O 0.0442(2) 0.16647(11) 0.26737(19) 0.0188(5) Uani 1 1 d D .
O3 O -0.0446(2) 0.05738(12) 0.1488(2) 0.0219(5) Uani 1 1 d D .
O5 O 0.17994(18) 0.23394(11) 0.41421(18) 0.0163(5) Uani 1 1 d . .
O6 O 0.1872(2) 0.11787(12) 0.49650(19) 0.0183(5) Uani 1 1 d . .
O2 O 0.1056(2) 0.04506(11) 0.34765(19) 0.0214(5) Uani 1 1 d . .
O1 O 0.27106(18) 0.12849(11) 0.33759(18) 0.0164(5) Uani 1 1 d . .
N2 N 0.1116(2) 0.13994(13) 0.1008(2) 0.0171(6) Uani 1 1 d . .
O10 O 0.4046(3) -0.16143(17) 0.0477(3) 0.0575(10) Uani 1 1 d . .
N1 N 0.1864(2) 0.02363(13) 0.1915(2) 0.0187(6) Uani 1 1 d . .
N3 N 0.4105(2) 0.22963(14) 0.4753(2) 0.0184(6) Uani 1 1 d . .
C31 C 0.5103(3) 0.16744(17) 0.2983(3) 0.0217(8) Uani 1 1 d . .
H31 H 0.557655 0.199593 0.309996 0.026 Uiso 1 1 calc R U
N4 N 0.4192(2) 0.11979(15) 0.5772(2) 0.0241(7) Uani 1 1 d . .
C22 C 0.2885(3) 0.31945(16) 0.4201(3) 0.0183(7) Uani 1 1 d . .
C2 C 0.5251(3) 0.11604(18) 0.2506(3) 0.0241(8) Uani 1 1 d . .
C19 C 0.1052(3) 0.37486(16) 0.2702(3) 0.0214(8) Uani 1 1 d . .
H19 H 0.044234 0.393460 0.220141 0.026 Uiso 1 1 calc R U
O9 O 0.2308(3) -0.12717(18) -0.0506(3) 0.0541(10) Uani 1 1 d . .
C4 C 0.3729(3) 0.07128(16) 0.2689(3) 0.0193(7) Uani 1 1 d . .
C6 C 0.1636(3) 0.03551(16) 0.0810(3) 0.0222(8) Uani 1 1 d . .
H6A H 0.090878 0.022335 0.036224 0.027 Uiso 1 1 calc R U
H6B H 0.213255 0.012252 0.063397 0.027 Uiso 1 1 calc R U
C30 C 0.4275(3) 0.17290(16) 0.3293(3) 0.0185(7) Uani 1 1 d . .
O8 O 0.2900(4) -0.1442(3) 0.1260(3) 0.0810(14) Uani 1 1 d . .
C3 C 0.4554(3) 0.06843(17) 0.2371(3) 0.0236(8) Uani 1 1 d . .
H3 H 0.463910 0.033309 0.205844 0.028 Uiso 1 1 calc R U
O7 O 0.3592(4) -0.06442(18) 0.0722(4) 0.0791(14) Uani 1 1 d . .
C23 C 0.3874(3) 0.29129(16) 0.5030(3) 0.0206(8) Uani 1 1 d . .
H23A H 0.448944 0.317120 0.516273 0.025 Uiso 1 1 calc R U
H23B H 0.378232 0.288817 0.566635 0.025 Uiso 1 1 calc R U
C12 C 0.1753(3) -0.11288(17) 0.3328(3) 0.0270(9) Uani 1 1 d . .
H12 H 0.190089 -0.139011 0.289611 0.032 Uiso 1 1 calc R U
C11 C 0.1498(3) -0.05265(16) 0.3034(3) 0.0220(8) Uani 1 1 d . .
C8 C -0.0005(3) 0.14530(17) 0.0199(3) 0.0233(8) Uani 1 1 d . .
H8A H -0.042337 0.168288 0.046417 0.035 Uiso 1 1 calc R U
H8B H -0.031321 0.105815 0.000481 0.035 Uiso 1 1 calc R U
H8C H -0.000555 0.165277 -0.039818 0.035 Uiso 1 1 calc R U
C16 C 0.1307(3) -0.01282(16) 0.3707(3) 0.0215(8) Uani 1 1 d . .
C7 C 0.1750(3) 0.10189(16) 0.0617(3) 0.0205(8) Uani 1 1 d . .
H7A H 0.250506 0.113330 0.096149 0.025 Uiso 1 1 calc R U
H7B H 0.150119 0.108666 -0.012246 0.025 Uiso 1 1 calc R U
C18 C 0.0981(3) 0.31782(16) 0.3054(3) 0.0184(7) Uani 1 1 d . .
H18 H 0.031695 0.298224 0.278596 0.022 Uiso 1 1 calc R U
C5 C 0.3046(3) 0.01672(16) 0.2585(3) 0.0213(8) Uani 1 1 d . .
H5A H 0.331313 -0.015959 0.230875 0.026 Uiso 1 1 calc R U
H5B H 0.314299 0.004823 0.327426 0.026 Uiso 1 1 calc R U
C29 C 0.3557(3) 0.12433(16) 0.3133(3) 0.0180(7) Uani 1 1 d . .
C13 C 0.1788(3) -0.13398(18) 0.4250(3) 0.0301(10) Uani 1 1 d . .
C17 C 0.1888(3) 0.28877(15) 0.3807(3) 0.0159(7) Uani 1 1 d . .
C9 C 0.1567(3) 0.20161(16) 0.1233(3) 0.0215(8) Uani 1 1 d . .
H9A H 0.152669 0.219685 0.060645 0.032 Uiso 1 1 calc R U
H9B H 0.230687 0.199804 0.173802 0.032 Uiso 1 1 calc R U
H9C H 0.115961 0.225373 0.150155 0.032 Uiso 1 1 calc R U
C24 C 0.5157(3) 0.20921(18) 0.5581(3) 0.0244(8) Uani 1 1 d . .
H24A H 0.527644 0.228586 0.623116 0.029 Uiso 1 1 calc R U
H24B H 0.573524 0.221346 0.540307 0.029 Uiso 1 1 calc R U
C20 C 0.2032(3) 0.40394(16) 0.3099(3) 0.0226(8) Uani 1 1 d . .
C14 C 0.1601(3) -0.09593(19) 0.4915(3) 0.0305(9) Uani 1 1 d . .
H14 H 0.162809 -0.110431 0.553698 0.037 Uiso 1 1 calc R U
C25 C 0.5188(3) 0.14147(19) 0.5720(3) 0.0278(9) Uani 1 1 d . .
H25A H 0.525998 0.122181 0.514372 0.033 Uiso 1 1 calc R U
H25B H 0.581029 0.130554 0.635448 0.033 Uiso 1 1 calc R U
C21 C 0.2948(3) 0.37708(17) 0.3834(3) 0.0225(8) Uani 1 1 d . .
H21 H 0.360661 0.397218 0.408522 0.027 Uiso 1 1 calc R U
C15 C 0.1372(3) -0.03567(18) 0.4649(3) 0.0277(9) Uani 1 1 d . .
H15 H 0.125899 -0.009835 0.510613 0.033 Uiso 1 1 calc R U
C28 C 0.4115(3) 0.23231(17) 0.3711(3) 0.0198(7) Uani 1 1 d . .
H28A H 0.468658 0.259473 0.375379 0.024 Uiso 1 1 calc R U
H28B H 0.343642 0.249466 0.322006 0.024 Uiso 1 1 calc R U
C10 C 0.1346(3) -0.03446(16) 0.1961(3) 0.0224(8) Uani 1 1 d . .
H10A H 0.163585 -0.066037 0.168444 0.027 Uiso 1 1 calc R U
H10B H 0.057804 -0.031567 0.151582 0.027 Uiso 1 1 calc R U
C1 C 0.6141(3) 0.1125(2) 0.2152(4) 0.0340(10) Uani 1 1 d . .
H1A H 0.680812 0.102168 0.273037 0.051 Uiso 1 1 calc R U
H1B H 0.621429 0.150842 0.187661 0.051 Uiso 1 1 calc R U
H1C H 0.596426 0.082222 0.162252 0.051 Uiso 1 1 calc R U
C26 C 0.4087(3) 0.05417(19) 0.5593(3) 0.0343(10) Uani 1 1 d . .
H26A H 0.407117 0.045225 0.492912 0.052 Uiso 1 1 calc R U
H26B H 0.342962 0.040425 0.560675 0.052 Uiso 1 1 calc R U
H26C H 0.469026 0.034111 0.612831 0.052 Uiso 1 1 calc R U
C27 C 0.4221(4) 0.1326(2) 0.6800(3) 0.0362(10) Uani 1 1 d . .
H27A H 0.357178 0.117778 0.681760 0.054 Uiso 1 1 calc R U
H27B H 0.427508 0.175275 0.692009 0.054 Uiso 1 1 calc R U
H27C H 0.483438 0.112894 0.732949 0.054 Uiso 1 1 calc R U
C32 C 0.1130(4) 0.13886(19) 0.5340(4) 0.0327(10) Uani 1 1 d . .
H32A H 0.151681 0.158182 0.600010 0.049 Uiso 1 1 calc R U
H32B H 0.072776 0.105385 0.541848 0.049 Uiso 1 1 calc R U
H32C H 0.064285 0.167198 0.485542 0.049 Uiso 1 1 calc R U
O11 O -0.1245(11) 0.1632(3) 0.2703(5) 0.209(6) Uani 1 1 d . .
C33 C -0.1715(9) 0.2209(5) 0.2969(8) 0.126(4) Uani 1 1 d . .
H33A H -0.121049 0.236252 0.362974 0.190 Uiso 1 1 calc R U
H33B H -0.238270 0.211268 0.299854 0.190 Uiso 1 1 calc R U
H33C H -0.184154 0.250805 0.244303 0.190 Uiso 1 1 calc R U
H678 H 0.158(4) 0.094(2) 0.449(4) 0.045(15) Uiso 1 1 d . .
H103 H -0.056(4) 0.041(2) 0.197(3) 0.055(17) Uiso 1 1 d D .
H100 H 0.089(3) 0.189(2) 0.318(3) 0.046(15) Uiso 1 1 d D .
H102 H -0.105(3) 0.076(3) 0.113(4) 0.07(2) Uiso 1 1 d D .
H101 H -0.016(4) 0.163(4) 0.272(7) 0.12(4) Uiso 1 1 d D .

loop_
_atom_site_aniso_label
_atom_site_aniso_U_11
_atom_site_aniso_U_22
_atom_site_aniso_U_33
_atom_site_aniso_U_23
_atom_site_aniso_U_13
_atom_site_aniso_U_12
BR2 0.0505(3) 0.0189(2) 0.0425(3) 0.00316(17) 0.0299(2) -0.00321(17)
BR1 0.0297(2) 0.0270(2) 0.0660(3) 0.0262(2) 0.0117(2) 0.00276(17)
NI2 0.0140(2) 0.0182(2) 0.0105(2) -0.00130(17) 0.00386(17) -0.00138(17)
NI1 0.0199(2) 0.0135(2) 0.0096(2) -0.00041(16) 0.00385(18) -0.00082(17)
CL05 0.0218(5) 0.0341(5) 0.0355(5) -0.0096(4) 0.0057(4) 0.0068(4)
O4 0.0194(13) 0.0184(13) 0.0160(12) -0.0023(10) 0.0052(11) -0.0031(10)
O3 0.0228(14) 0.0207(14) 0.0191(14) -0.0022(11) 0.0063(12) -0.0027(11)
O5 0.0153(12) 0.0163(12) 0.0176(12) -0.0018(10) 0.0075(10) -0.0012(9)
O6 0.0212(13) 0.0206(13) 0.0141(12) -0.0024(10) 0.0085(11) -0.0050(10)
O2 0.0309(14) 0.0163(13) 0.0148(12) -0.0004(10) 0.0077(11) -0.0057(11)
O1 0.0160(12) 0.0201(13) 0.0117(11) -0.0017(9) 0.0045(10) -0.0008(10)
N2 0.0223(15) 0.0176(15) 0.0101(14) 0.0013(11) 0.0057(12) 0.0020(12)
O10 0.042(2) 0.055(2) 0.073(3) -0.001(2) 0.0230(19) 0.0251(17)
N1 0.0244(16) 0.0161(15) 0.0114(14) 0.0001(11) 0.0038(13) 0.0014(12)
N3 0.0143(14) 0.0224(16) 0.0170(15) -0.0035(12) 0.0054(12) -0.0027(12)
C31 0.0184(18) 0.027(2) 0.0201(18) 0.0043(15) 0.0082(15) 0.0024(15)
N4 0.0205(16) 0.0291(17) 0.0156(15) 0.0025(13) 0.0011(13) -0.0001(13)
C22 0.0217(18) 0.0201(18) 0.0174(17) -0.0060(14) 0.0123(15) -0.0030(14)
C2 0.0195(18) 0.032(2) 0.0196(18) 0.0047(16) 0.0077(16) 0.0105(16)
C19 0.029(2) 0.0203(19) 0.0195(18) -0.0016(14) 0.0150(16) 0.0026(15)
O9 0.0300(17) 0.068(3) 0.050(2) -0.0112(18) 0.0040(16) 0.0114(17)
C4 0.0200(18) 0.0202(18) 0.0128(16) 0.0022(14) 0.0025(14) 0.0057(14)
C6 0.030(2) 0.0206(19) 0.0125(17) -0.0008(14) 0.0060(16) 0.0055(15)
C30 0.0182(17) 0.0222(19) 0.0135(16) -0.0007(14) 0.0052(14) 0.0010(14)
O8 0.070(3) 0.121(4) 0.058(3) 0.000(3) 0.033(2) 0.000(3)
C3 0.026(2) 0.0240(19) 0.0176(18) 0.0026(15) 0.0069(16) 0.0123(16)
O7 0.076(3) 0.043(2) 0.098(4) -0.032(2) 0.018(3) -0.004(2)
C23 0.0193(18) 0.0234(19) 0.0203(18) -0.0084(15) 0.0097(15) -0.0073(15)
C12 0.0190(18) 0.0199(19) 0.033(2) 0.0025(16) 0.0026(17) -0.0019(15)
C11 0.0200(18) 0.0188(18) 0.0179(18) 0.0040(14) -0.0005(15) -0.0037(14)
C8 0.026(2) 0.026(2) 0.0140(17) 0.0030(15) 0.0054(16) 0.0045(16)
C16 0.0229(19) 0.0185(18) 0.0155(17) 0.0020(14) 0.0011(15) -0.0075(14)
C7 0.0256(19) 0.0241(19) 0.0113(16) 0.0009(14) 0.0075(15) 0.0019(15)
C18 0.0204(18) 0.0197(18) 0.0180(17) -0.0051(14) 0.0110(15) -0.0030(14)
C5 0.0222(19) 0.0198(18) 0.0174(18) -0.0001(14) 0.0045(15) 0.0067(15)
C29 0.0185(17) 0.0236(19) 0.0102(16) 0.0006(14) 0.0045(14) 0.0030(14)
C13 0.0191(19) 0.021(2) 0.037(2) 0.0133(18) -0.0002(18) -0.0033(15)
C17 0.0210(18) 0.0162(17) 0.0152(17) -0.0049(13) 0.0122(15) -0.0006(13)
C9 0.030(2) 0.0175(18) 0.0173(18) 0.0014(14) 0.0106(16) -0.0025(15)
C24 0.0141(17) 0.032(2) 0.0216(19) -0.0030(16) 0.0024(15) -0.0003(15)
C20 0.037(2) 0.0142(17) 0.0243(19) -0.0005(15) 0.0206(18) -0.0025(15)
C14 0.025(2) 0.033(2) 0.023(2) 0.0115(17) 0.0009(17) -0.0092(17)
C25 0.0182(19) 0.037(2) 0.0203(19) -0.0002(17) 0.0012(16) 0.0048(16)
C21 0.0233(19) 0.0221(19) 0.026(2) -0.0084(15) 0.0148(17) -0.0081(15)
C15 0.031(2) 0.028(2) 0.0182(19) 0.0025(16) 0.0047(17) -0.0093(17)
C28 0.0196(18) 0.0234(19) 0.0188(18) -0.0027(15) 0.0104(15) -0.0044(14)
C10 0.027(2) 0.0143(17) 0.0187(18) -0.0014(14) 0.0034(16) 0.0001(15)
C1 0.032(2) 0.038(2) 0.038(2) 0.0056(19) 0.020(2) 0.0139(19)
C26 0.029(2) 0.030(2) 0.031(2) 0.0098(18) 0.0004(19) 0.0080(18)
C27 0.034(2) 0.055(3) 0.0140(19) 0.0015(19) 0.0049(18) -0.002(2)
C32 0.040(2) 0.030(2) 0.040(2) -0.0018(19) 0.029(2) -0.0062(18)
O11 0.497(19) 0.044(3) 0.081(4) -0.010(3) 0.120(8) 0.008(6)
C33 0.132(9) 0.133(9) 0.113(8) -0.011(7) 0.052(7) -0.034(7)

loop_
_atom_type_symbol
_atom_type_description
_atom_type_scat_dispersion_real
_atom_type_scat_dispersion_imag
_atom_type_scat_source
C C 0.0033 0.0016 'International Tables Vol C Tables 4.2.6.8 and 6.1.1.4'
H H 0.0000 0.0000 'International Tables Vol C Tables 4.2.6.8 and 6.1.1.4'
N N 0.0061 0.0033 'International Tables Vol C Tables 4.2.6.8 and 6.1.1.4'
O O 0.0106 0.0060 'International Tables Vol C Tables 4.2.6.8 and 6.1.1.4'
Cl Cl 0.1484 0.1585 'International Tables Vol C Tables 4.2.6.8 and 6.1.1.4'
Ni Ni 0.3393 1.1124 'International Tables Vol C Tables 4.2.6.8 and 6.1.1.4'
Br Br -0.2901 2.4595 'International Tables Vol C Tables 4.2.6.8 and 6.1.1.4'

loop_
_geom_angle_atom_site_label_1
_geom_angle_atom_site_label_2
_geom_angle_atom_site_label_3
_geom_angle
O5 NI2 O1 100.96(10)
O5 NI2 O6 89.08(10)
O1 NI2 O6 94.67(10)
O5 NI2 N3 92.09(11)
O1 NI2 N3 97.89(11)
O6 NI2 N3 166.92(11)
O5 NI2 N4 158.73(11)
O1 NI2 N4 100.30(11)
O6 NI2 N4 88.65(12)
N3 NI2 N4 85.54(12)
O2 NI1 O4 91.19(11)
O2 NI1 N1 91.50(11)
O4 NI1 N1 176.22(11)
O2 NI1 O1 92.27(10)
O4 NI1 O1 90.53(10)
N1 NI1 O1 92.02(11)
O2 NI1 N2 171.63(11)
O4 NI1 N2 90.38(11)
N1 NI1 N2 86.58(11)
O1 NI1 N2 95.93(10)
O2 NI1 O3 79.77(10)
O4 NI1 O3 86.28(10)
N1 NI1 O3 91.57(11)
O1 NI1 O3 171.35(10)
N2 NI1 O3 92.13(11)
O10 CL05 O7 110.3(3)
O10 CL05 O8 110.8(3)
O7 CL05 O8 108.2(3)
O10 CL05 O9 109.0(2)
O7 CL05 O9 109.9(3)
O8 CL05 O9 108.7(3)
C17 O5 NI2 127.6(2)
C32 O6 NI2 124.9(2)
C16 O2 NI1 128.4(2)
C29 O1 NI2 118.4(2)
C29 O1 NI1 120.3(2)
NI2 O1 NI1 121.22(11)
C8 N2 C9 107.0(3)
C8 N2 C7 109.5(3)
C9 N2 C7 110.4(3)
C8 N2 NI1 111.6(2)
C9 N2 NI1 112.9(2)
C7 N2 NI1 105.5(2)
C10 N1 C6 108.3(3)
C10 N1 C5 106.9(3)
C6 N1 C5 111.6(3)
C10 N1 NI1 111.3(2)
C6 N1 NI1 105.4(2)
C5 N1 NI1 113.3(2)
C24 N3 C28 112.4(3)
C24 N3 C23 108.2(3)
C28 N3 C23 108.8(3)
C24 N3 NI2 108.7(2)
C28 N3 NI2 109.0(2)
C23 N3 NI2 109.9(2)
C2 C31 C30 122.7(4)
C26 N4 C27 108.6(3)
C26 N4 C25 109.7(3)
C27 N4 C25 110.9(3)
C26 N4 NI2 114.7(2)
C27 N4 NI2 106.8(3)
C25 N4 NI2 106.1(2)
C21 C22 C17 119.9(3)
C21 C22 C23 119.7(3)
C17 C22 C23 120.4(3)
C3 C2 C31 117.2(3)
C3 C2 C1 121.7(4)
C31 C2 C1 121.2(4)
C20 C19 C18 119.4(4)
C3 C4 C29 120.3(3)
C3 C4 C5 119.6(3)
C29 C4 C5 120.1(3)
N1 C6 C7 111.8(3)
C31 C30 C29 119.5(3)
C31 C30 C28 118.9(3)
C29 C30 C28 121.5(3)
C2 C3 C4 122.2(3)
N3 C23 C22 113.3(3)
C13 C12 C11 120.8(4)
C12 C11 C16 119.3(4)
C12 C11 C10 117.9(4)
C16 C11 C10 122.6(3)
O2 C16 C15 119.1(4)
O2 C16 C11 122.6(3)
C15 C16 C11 118.2(3)
N2 C7 C6 111.1(3)
C19 C18 C17 121.4(3)
N1 C5 C4 116.2(3)
O1 C29 C4 120.2(3)
O1 C29 C30 121.7(3)
C4 C29 C30 118.1(3)
C14 C13 C12 120.7(4)
C14 C13 BR1 119.9(3)
C12 C13 BR1 119.4(3)
O5 C17 C18 120.4(3)
O5 C17 C22 121.4(3)
C18 C17 C22 118.2(3)
N3 C24 C25 111.6(3)
C19 C20 C21 121.4(3)
C19 C20 BR2 119.4(3)
C21 C20 BR2 119.2(3)
C13 C14 C15 119.4(4)
N4 C25 C24 110.8(3)
C20 C21 C22 119.7(3)
C14 C15 C16 121.5(4)
N3 C28 C30 115.3(3)
N1 C10 C11 114.6(3)

loop_
_geom_bond_atom_site_label_1
_geom_bond_atom_site_label_2
_geom_bond_distance
BR2 C20 1.906(4)
BR1 C13 1.904(4)
NI2 O5 1.979(2)
NI2 O1 1.997(2)
NI2 O6 2.031(3)
NI2 N3 2.049(3)
NI2 N4 2.093(3)
NI1 O2 2.022(3)
NI1 O4 2.045(3)
NI1 N1 2.061(3)
NI1 O1 2.112(2)
NI1 N2 2.124(3)
NI1 O3 2.197(3)
CL05 O10 1.402(3)
CL05 O7 1.411(4)
CL05 O8 1.417(5)
CL05 O9 1.440(4)
O5 C17 1.331(4)
O6 C32 1.419(5)
O2 C16 1.333(4)
O1 C29 1.352(4)
N2 C8 1.477(5)
N2 C9 1.478(5)
N2 C7 1.484(5)
N1 C10 1.487(5)
N1 C6 1.494(4)
N1 C5 1.494(5)
N3 C24 1.488(5)
N3 C28 1.494(5)
N3 C23 1.495(5)
C31 C2 1.387(5)
C31 C30 1.392(5)
N4 C26 1.474(5)
N4 C27 1.478(5)
N4 C25 1.480(5)
C22 C21 1.398(5)
C22 C17 1.410(5)
C22 C23 1.499(5)
C2 C3 1.382(6)
C2 C1 1.512(5)
C19 C20 1.375(5)
C19 C18 1.380(5)
C4 C3 1.391(5)
C4 C29 1.404(5)
C4 C5 1.498(5)
C6 C7 1.518(5)
C30 C29 1.411(5)
C30 C28 1.501(5)
C12 C13 1.378(6)
C12 C11 1.399(5)
C11 C16 1.410(5)
C11 C10 1.508(5)
C16 C15 1.403(5)
C18 C17 1.402(5)
C13 C14 1.374(6)
C24 C25 1.513(6)
C20 C21 1.378(6)
C14 C15 1.388(6)
O11 C33 1.551(12)
